data_2207553
loop_
_publ_author_name
'Fang, Xiao-Niu'
'Luo, Qiu-Yan'
'Zeng, Xi-Rui'
'Sui, Yan'
'Li, Xin-Fa '

_publ_section_title
;Bis{\m-<i>N</i>-[bis(hydroxymethyl)(oxidomethyl)methyl]glycinato}bis[dimethyltin(IV)]
 dioxane hemisolvate
;
_journal_coeditor_code HG6260
_journal_issue 12
_journal_name_full 'Acta Crystallographica Section E'
_journal_page_first m2604
_journal_page_last m2606
_journal_paper_doi 10.1107/S1600536805036603
_journal_volume 61
_journal_year 2005
_chemical_formula_iupac '[Sn2 (C H3)4 (C6 H11 N O5)2] , 0.5C4 H8 O2'
_chemical_formula_moiety 'C16 H34 N2 O10 Sn2, 0.5C4 H8 O2'
_chemical_formula_sum 'C18 H38 N2 O11 Sn2'
_chemical_formula_weight 695.88
_chemical_name_systematic
;
Bis{\m-N-[bis(hydroxymethyl)(oxidomethyl)methyl]glycinato}[dimethyltin(IV)]
dioxane hemisolvate
;
_space_group_IT_number 14
_symmetry_cell_setting monoclinic
_symmetry_space_group_name_Hall '-P 2yn'
_symmetry_space_group_name_H-M 'P 1 21/n 1'
_atom_sites_solution_hydrogens geom
_atom_sites_solution_primary direct
_atom_sites_solution_secondary difmap
_cell_angle_alpha 90.00
_cell_angle_beta 92.6150(10)
_cell_angle_gamma 90.00
_cell_formula_units_Z 2
_cell_length_a 8.1343(4)
_cell_length_b 8.3520(4)
_cell_length_c 19.3060(9)
_cell_measurement_reflns_used 11611
_cell_measurement_temperature 296(2)
_cell_measurement_theta_max 25.09
_cell_measurement_theta_min 2.11
_cell_volume 1310.24(11)
_computing_cell_refinement APEX2
_computing_data_collection 'APEX2 (Bruker, 2004)'
_computing_data_reduction APEX2
_computing_molecular_graphics APEX2
_computing_publication_material APEX2
_computing_structure_refinement APEX2
_computing_structure_solution APEX2
_diffrn_ambient_temperature 296(2)
_diffrn_measured_fraction_theta_full 0.998
_diffrn_measured_fraction_theta_max 0.998
_diffrn_measurement_device_type 'Bruker APEX-II area-detector'
_diffrn_measurement_method '\f and \w'
_diffrn_radiation_monochromator graphite
_diffrn_radiation_source 'fine-focus sealed tube'
_diffrn_radiation_type MoK\a
_diffrn_radiation_wavelength 0.71073
_diffrn_reflns_av_R_equivalents 0.0269
_diffrn_reflns_av_sigmaI/netI 0.0171
_diffrn_reflns_limit_h_max 9
_diffrn_reflns_limit_h_min -9
_diffrn_reflns_limit_k_max 9
_diffrn_reflns_limit_k_min -9
_diffrn_reflns_limit_l_max 23
_diffrn_reflns_limit_l_min -23
_diffrn_reflns_number 11611
_diffrn_reflns_theta_full 25.09
_diffrn_reflns_theta_max 25.09
_diffrn_reflns_theta_min 2.11
_diffrn_standards_decay_% 0
_diffrn_standards_interval_count 0
_diffrn_standards_interval_time 0
_diffrn_standards_number 0
_exptl_absorpt_coefficient_mu 1.961
_exptl_absorpt_correction_T_max 0.760
_exptl_absorpt_correction_T_min 0.476
_exptl_absorpt_correction_type multi-scan
_exptl_absorpt_process_details '(SADABS; Bruker, 2004)'
_exptl_crystal_colour white
_exptl_crystal_density_diffrn 1.764
_exptl_crystal_density_method 'not measured'
_exptl_crystal_description block
_exptl_crystal_F_000 696
_exptl_crystal_size_max 0.37
_exptl_crystal_size_mid 0.27
_exptl_crystal_size_min 0.14
_refine_diff_density_max 0.943
_refine_diff_density_min -0.589
_refine_ls_extinction_method none
_refine_ls_goodness_of_fit_ref 1.001
_refine_ls_hydrogen_treatment constr
_refine_ls_matrix_type full
_refine_ls_number_parameters 167
_refine_ls_number_reflns 2325
_refine_ls_number_restraints 3
_refine_ls_restrained_S_all 1.011
_refine_ls_R_factor_all 0.0288
_refine_ls_R_factor_gt 0.0272
_refine_ls_shift/su_max 0.001
_refine_ls_shift/su_mean 0.000
_refine_ls_structure_factor_coef Fsqd
_refine_ls_weighting_details 'calc w = 1/[\s^2^(Fo^2^)+(0.0580P)^2^+3.0289P] where P=(Fo^2^+2Fc^2^)/3'
_refine_ls_weighting_scheme calc
_refine_ls_wR_factor_gt 0.0862
_refine_ls_wR_factor_ref 0.0878
_reflns_number_gt 2198
_reflns_number_total 2325
_reflns_threshold_expression I>2\s(I)
_cod_data_source_file hg6260.cif
_cod_data_source_block I
_cod_original_sg_symbol_H-M 'P 21/n'
_cod_database_code 2207553
_cod_database_fobs_code 2207553

loop_
_symmetry_equiv_pos_as_xyz
'x, y, z'
'-x+1/2, y+1/2, -z+1/2'
'-x, -y, -z'
'x-1/2, -y-1/2, z-1/2'

loop_
_atom_site_label
_atom_site_fract_x
_atom_site_fract_y
_atom_site_fract_z
_atom_site_U_iso_or_equiv
_atom_site_adp_type
_atom_site_calc_flag
_atom_site_refinement_flags
_atom_site_occupancy
_atom_site_type_symbol
Sn1 1.09451(3) 1.09214(3) 0.077980(12) 0.02747(13) Uani d . 1 Sn
N1 1.0453(4) 0.9515(4) 0.17638(15) 0.0263(6) Uani d . 1 N
H1 1.1416 0.9010 0.1884 0.032 Uiso calc R 1 H
O1 1.2258(4) 1.2148(4) 0.18420(15) 0.0419(7) Uani d . 1 O
O2 1.1459(4) 1.2845(4) 0.28882(16) 0.0461(8) Uani d . 1 O
O3 0.9592(4) 0.8964(3) 0.04185(13) 0.0303(6) Uani d . 1 O
O4 0.6356(4) 0.7689(4) 0.13439(19) 0.0512(8) Uani d . 1 O
H4 0.5450 0.7813 0.1506 0.077 Uiso calc R 1 H
O5 0.9288(4) 0.7187(4) 0.28071(15) 0.0465(8) Uani d . 1 O
H5 1.0194 0.7144 0.3010 0.070 Uiso calc R 1 H
O6 0.4159(18) 0.5078(17) 0.0494(9) 0.182(9) Uani d PD 0.50 O
C1 0.9348(7) 1.2906(6) 0.0831(3) 0.0535(13) Uani d . 1 C
H1A 0.8315 1.2655 0.0596 0.080 Uiso calc R 1 H
H1B 0.9832 1.3813 0.0614 0.080 Uiso calc R 1 H
H1C 0.9171 1.3152 0.1308 0.080 Uiso calc R 1 H
C2 1.3360(5) 1.0323(7) 0.0565(3) 0.0491(11) Uani d . 1 C
H2A 1.3420 0.9202 0.0460 0.074 Uiso calc R 1 H
H2B 1.4074 1.0559 0.0961 0.074 Uiso calc R 1 H
H2C 1.3695 1.0933 0.0174 0.074 Uiso calc R 1 H
C3 1.1392(5) 1.1987(5) 0.2358(2) 0.0333(8) Uani d . 1 C
C4 1.0154(5) 1.0620(5) 0.2339(2) 0.0359(9) Uani d . 1 C
H4A 1.0238 1.0041 0.2775 0.043 Uiso calc R 1 H
H4B 0.9048 1.1052 0.2283 0.043 Uiso calc R 1 H
C5 0.9226(4) 0.8203(4) 0.16089(18) 0.0261(7) Uani d . 1 C
C6 0.9582(5) 0.7635(4) 0.08794(19) 0.0288(8) Uani d . 1 C
H6A 1.0641 0.7100 0.0886 0.035 Uiso calc R 1 H
H6B 0.8746 0.6874 0.0720 0.035 Uiso calc R 1 H
C7 0.7471(5) 0.8870(5) 0.1626(2) 0.0351(9) Uani d . 1 C
H7A 0.7209 0.9116 0.2100 0.042 Uiso calc R 1 H
H7B 0.7379 0.9846 0.1355 0.042 Uiso calc R 1 H
C8 0.9439(5) 0.6769(5) 0.21021(19) 0.0338(8) Uani d . 1 C
H8A 0.8619 0.5966 0.1975 0.041 Uiso calc R 1 H
H8B 1.0515 0.6298 0.2046 0.041 Uiso calc R 1 H
C9 0.5792(19) 0.449(2) 0.0573(10) 0.112(6) Uani d PD 0.50 C
H9A 0.5832 0.3358 0.0456 0.134 Uiso calc PR 0.50 H
H9B 0.6219 0.4626 0.1047 0.134 Uiso calc PR 0.50 H
C10 0.6767(17) 0.546(2) 0.0080(6) 0.092(5) Uani d PD 0.50 C
H10A 0.6670 0.6609 0.0153 0.111 Uiso calc PR 0.50 H
H10B 0.7915 0.5152 0.0076 0.111 Uiso calc PR 0.50 H

loop_
_atom_site_aniso_label
_atom_site_aniso_U_11
_atom_site_aniso_U_22
_atom_site_aniso_U_33
_atom_site_aniso_U_12
_atom_site_aniso_U_13
_atom_site_aniso_U_23
Sn1 0.03393(19) 0.02176(18) 0.02725(18) 0.00058(9) 0.00722(11) 0.00122(9)
N1 0.0289(15) 0.0240(15) 0.0264(15) 0.0014(13) 0.0049(12) -0.0010(13)
O1 0.0489(17) 0.0431(17) 0.0339(15) -0.0145(14) 0.0056(13) -0.0032(13)
O2 0.0430(17) 0.0516(19) 0.0441(17) -0.0070(14) 0.0075(13) -0.0233(15)
O3 0.0476(16) 0.0233(14) 0.0203(13) -0.0064(11) 0.0044(11) 0.0033(10)
O4 0.0361(16) 0.057(2) 0.061(2) -0.0075(15) 0.0077(14) -0.0009(17)
O5 0.0591(19) 0.0548(19) 0.0261(14) -0.0055(16) 0.0084(13) 0.0107(14)
O6 0.147(13) 0.103(10) 0.28(2) -0.040(10) -0.136(14) 0.047(13)
C1 0.081(4) 0.037(2) 0.042(2) 0.024(2) 0.004(2) -0.006(2)
C2 0.035(2) 0.067(3) 0.046(2) 0.009(2) 0.0087(18) -0.004(2)
C3 0.035(2) 0.035(2) 0.0296(19) 0.0019(17) 0.0021(15) -0.0054(16)
C4 0.044(2) 0.038(2) 0.0259(19) -0.0046(18) 0.0126(17) -0.0092(16)
C5 0.0304(18) 0.0237(18) 0.0245(17) -0.0002(14) 0.0052(14) 0.0005(14)
C6 0.0358(19) 0.0212(18) 0.0298(19) -0.0015(15) 0.0066(15) 0.0015(14)
C7 0.034(2) 0.036(2) 0.036(2) -0.0014(17) 0.0078(17) 0.0011(17)
C8 0.040(2) 0.033(2) 0.0286(19) -0.0027(17) 0.0036(16) 0.0057(16)
C9 0.118(16) 0.097(12) 0.121(14) 0.000(11) 0.022(12) -0.018(12)
C10 0.071(9) 0.141(14) 0.065(8) 0.017(9) 0.010(7) -0.001(9)

loop_
_atom_type_symbol
_atom_type_description
_atom_type_scat_dispersion_real
_atom_type_scat_dispersion_imag
_atom_type_scat_source
C C 0.0033 0.0016 'International Tables Vol C Tables 4.2.6.8 and 6.1.1.4'
H H 0.0000 0.0000 'International Tables Vol C Tables 4.2.6.8 and 6.1.1.4'
N N 0.0061 0.0033 'International Tables Vol C Tables 4.2.6.8 and 6.1.1.4'
O O 0.0106 0.0060 'International Tables Vol C Tables 4.2.6.8 and 6.1.1.4'
Sn Sn -0.6537 1.4246 'International Tables Vol C Tables 4.2.6.8 and 6.1.1.4'

loop_
_geom_angle_atom_site_label_1
_geom_angle_atom_site_label_2
_geom_angle_atom_site_label_3
_geom_angle_site_symmetry_1
_geom_angle_site_symmetry_3
_geom_angle
_geom_angle_publ_flag
C2 Sn1 C1 . . 141.7(2) yes
Sn1 C1 H1A . . 109.5 ?
Sn1 C1 H1B . . 109.5 ?
Sn1 C1 H1C . . 109.5 ?
Sn1 C2 H2A . . 109.5 ?
Sn1 C2 H2B . . 109.5 ?
Sn1 C2 H2C . . 109.5 ?
Sn1 N1 H1 . . 105.6 ?
N1 Sn1 O1 . . 67.12(10) yes
N1 Sn1 O3 . 3_775 144.34(10) yes
N1 C4 C3 . . 110.8(3) ?
N1 C4 H4A . . 109.5 ?
N1 C4 H4B . . 109.5 ?
N1 C5 C6 . . 105.0(3) ?
N1 C5 C7 . . 109.9(3) ?
N1 C5 C8 . . 113.0(3) ?
O1 C3 C4 . . 117.2(3) ?
O2 C3 C4 . . 117.0(4) ?
O2 C3 O1 . . 125.8(4) ?
O3 C6 C5 . . 109.9(3) ?
O3 C6 H6A . . 109.7 ?
O3 C6 H6B . . 109.7 ?
O3 Sn1 C1 . . 108.46(18) yes
O3 Sn1 C2 . . 103.53(18) ?
O3 Sn1 N1 . . 76.35(10) yes
O3 Sn1 O1 . . 143.39(10) ?
O3 Sn1 O1 3_775 . 148.51(9) yes
O3 Sn1 O3 . 3_775 68.09(10) yes
Sn1 O3 Sn1 . 3_775 111.91(10) yes
O4 C7 C5 . . 108.4(3) ?
O4 C7 H7A . . 110.0 ?
O4 C7 H7B . . 110.0 ?
O5 C8 C5 . . 113.1(3) ?
O5 C8 H8A . . 109.0 ?
O5 C8 H8B . . 109.0 ?
O6 C10 C9 3_665 . 92.6(13) ?
O6 C10 H10A 3_665 . 113.2 ?
O6 C10 H10B 3_665 . 113.2 ?
O6 C9 C10 . . 105.0(14) ?
O6 C9 H9A . . 110.7 ?
O6 C9 H9B . . 110.7 ?
C1 Sn1 N1 . . 103.47(16) ?
C1 Sn1 O1 . . 83.09(16) ?
C1 Sn1 O3 . 3_775 85.81(15) ?
C2 Sn1 N1 . . 104.16(17) ?
C2 Sn1 O1 . . 83.70(16) ?
C2 Sn1 O3 . 3_775 87.02(15) ?
C3 C4 H4A . . 109.5 ?
C3 C4 H4B . . 109.5 ?
C3 O1 Sn1 . . 112.0(3) ?
C4 N1 C5 . . 118.4(3) ?
C4 N1 H1 . . 105.6 ?
C4 N1 Sn1 . . 110.3(2) ?
C5 C6 H6A . . 109.7 ?
C5 C6 H6B . . 109.7 ?
C5 C7 H7A . . 110.0 ?
C5 C7 H7B . . 110.0 ?
C5 C8 H8A . . 109.0 ?
C5 C8 H8B . . 109.0 ?
C5 N1 H1 . . 105.6 ?
C5 N1 Sn1 . . 110.4(2) ?
C6 C5 C7 . . 110.4(3) ?
C6 C5 C8 . . 108.0(3) ?
C6 O3 Sn1 . . 115.0(2) ?
C6 O3 Sn1 . 3_775 130.2(2) ?
C7 C5 C8 . . 110.4(3) ?
C7 O4 H4 . . 109.5 ?
C8 O5 H5 . . 109.5 ?
C9 C10 H10A . . 113.2 ?
C9 C10 H10B . . 113.2 ?
C10 C9 H9A . . 110.7 ?
C10 C9 H9B . . 110.7 ?
C10 O6 C9 3_665 . 116.4(18) ?
H10A C10 H10B . . 110.5 ?
H1A C1 H1B . . 109.5 ?
H1A C1 H1C . . 109.5 ?
H1B C1 H1C . . 109.5 ?
H2A C2 H2B . . 109.5 ?
H2A C2 H2C . . 109.5 ?
H2B C2 H2C . . 109.5 ?
H4A C4 H4B . . 108.1 ?
H6A C6 H6B . . 108.2 ?
H7A C7 H7B . . 108.4 ?
H8A C8 H8B . . 107.8 ?
H9A C9 H9B . . 108.8 ?

loop_
_geom_bond_atom_site_label_1
_geom_bond_atom_site_label_2
_geom_bond_site_symmetry_2
_geom_bond_distance
_geom_bond_publ_flag
Sn1 C1 . 2.111(4) y
Sn1 C2 . 2.087(4) y
Sn1 N1 . 2.284(3) y
Sn1 O1 . 2.489(3) y
Sn1 O3 . 2.074(3) y
Sn1 O3 3_775 2.337(3) y
N1 C4 . 1.473(5) ?
N1 C5 . 1.503(5) ?
N1 H1 . 0.9100 ?
O1 C3 . 1.253(5) ?
O2 C3 . 1.249(5) ?
O3 C6 . 1.423(4) ?
O4 C7 . 1.431(5) ?
O4 H4 . 0.8200 ?
O5 C8 . 1.416(5) ?
O5 H5 . 0.8200 ?
O6 C10 3_665 1.386(9) ?
O6 C9 . 1.419(10) ?
C1 H1A . 0.9600 ?
C1 H1B . 0.9600 ?
C1 H1C . 0.9600 ?
C2 H2A . 0.9600 ?
C2 H2B . 0.9600 ?
C2 H2C . 0.9600 ?
C3 C4 . 1.521(6) ?
C4 H4A . 0.9700 ?
C4 H4B . 0.9700 ?
C5 C6 . 1.526(5) ?
C5 C7 . 1.534(5) ?
C5 C8 . 1.535(5) ?
C6 H6A . 0.9700 ?
C6 H6B . 0.9700 ?
C7 H7A . 0.9700 ?
C7 H7B . 0.9700 ?
C8 H8A . 0.9700 ?
C8 H8B . 0.9700 ?
C9 C10 . 1.508(10) ?
C9 H9A . 0.9700 ?
C9 H9B . 0.9700 ?
C10 H10A . 0.9700 ?
C10 H10B . 0.9700 ?

loop_
_geom_hbond_atom_site_label_D
_geom_hbond_atom_site_label_H
_geom_hbond_atom_site_label_A
_geom_hbond_site_symmetry_A
_geom_hbond_distance_DH
_geom_hbond_distance_HA
_geom_hbond_distance_DA
_geom_hbond_angle_DHA
_geom_hbond_publ_flag
N1 H1 O2 2_745 0.91 2.01 2.924(5) 178 yes
O4 H4 O2 2_645 0.82 1.99 2.787(5) 165 yes
O5 H5 O1 2_745 0.82 2.08 2.860(5) 159 yes
C10 H10A O4 ? 0.97 2.49 3.0970(10) 120 yes
